data_4500704
loop_
_publ_author_name
'Adelani, Pius O.'
'Oliver, Allen G.'
'Albrecht-Schmitt, Thomas E.'

_publ_section_title
;
 Hydrothermal Synthesis and Structural Characterization of Organically
 Templated Uranyl Diphosphonate Compounds
;
_journal_issue 5
_journal_name_full 'Crystal Growth &amp; Design'
_journal_page_first 1966
_journal_paper_doi 10.1021/cg200129g
_journal_volume 11
_journal_year 2011
_chemical_formula_moiety 'C12 H10 F O19 P4 U3, C6 H16 N'
_chemical_formula_sum 'C18 H26 F N O19 P4 U3'
_chemical_formula_weight 1417.37
_chemical_name_systematic
; 
 ? 
;
_space_group_IT_number 11
_symmetry_cell_setting monoclinic
_symmetry_space_group_name_Hall '-P 2yb'
_symmetry_space_group_name_H-M 'P 1 21/m 1'
_atom_sites_solution_hydrogens geom
_atom_sites_solution_primary direct
_atom_sites_solution_secondary difmap
_audit_creation_method SHELXL-97
_cell_angle_alpha 90.00
_cell_angle_beta 110.3270(10)
_cell_angle_gamma 90.00
_cell_formula_units_Z 2
_cell_length_a 8.5409(6)
_cell_length_b 19.1605(13)
_cell_length_c 11.3037(8)
_cell_measurement_reflns_used 9774
_cell_measurement_temperature 100(2)
_cell_measurement_theta_max 27.45
_cell_measurement_theta_min 2.20
_cell_volume 1734.6(2)
_computing_cell_refinement 'Bruker SAINT'
_computing_data_collection 'Bruker APEX2'
_computing_data_reduction 'Bruker SAINT'
_computing_molecular_graphics 'Bruker SHELXTL'
_computing_publication_material 'Bruker SHELXTL'
_computing_structure_refinement 'SHELXL-97 (Sheldrick, 2008)'
_computing_structure_solution 'SHELXS-97 (Sheldrick, 2008)'
_diffrn_ambient_temperature 100(2)
_diffrn_measured_fraction_theta_full 0.998
_diffrn_measured_fraction_theta_max 0.998
_diffrn_measurement_device_type 'Bruker APEX-II CCD'
_diffrn_measurement_method '\f and \w scans'
_diffrn_radiation_monochromator graphite
_diffrn_radiation_source 'fine-focus sealed tube'
_diffrn_radiation_type MoK\a
_diffrn_radiation_wavelength 0.71073
_diffrn_reflns_av_R_equivalents 0.0313
_diffrn_reflns_av_sigmaI/netI 0.0235
_diffrn_reflns_limit_h_max 11
_diffrn_reflns_limit_h_min -11
_diffrn_reflns_limit_k_max 24
_diffrn_reflns_limit_k_min -24
_diffrn_reflns_limit_l_max 14
_diffrn_reflns_limit_l_min -14
_diffrn_reflns_number 20150
_diffrn_reflns_theta_full 27.46
_diffrn_reflns_theta_max 27.46
_diffrn_reflns_theta_min 1.92
_exptl_absorpt_coefficient_mu 14.234
_exptl_absorpt_correction_T_max 0.7456
_exptl_absorpt_correction_T_min 0.6323
_exptl_absorpt_correction_type numerical
_exptl_absorpt_process_details SHELXPREP
_exptl_crystal_colour yellow
_exptl_crystal_density_diffrn 2.714
_exptl_crystal_density_method 'not measured'
_exptl_crystal_description tablet
_exptl_crystal_F_000 1276
_exptl_crystal_size_max 0.0589
_exptl_crystal_size_mid 0.0349
_exptl_crystal_size_min 0.0266
_refine_diff_density_max 1.725
_refine_diff_density_min -1.331
_refine_diff_density_rms 0.145
_refine_ls_extinction_method none
_refine_ls_goodness_of_fit_ref 1.054
_refine_ls_hydrogen_treatment constr
_refine_ls_matrix_type full
_refine_ls_number_parameters 218
_refine_ls_number_reflns 4064
_refine_ls_number_restraints 0
_refine_ls_restrained_S_all 1.054
_refine_ls_R_factor_all 0.0230
_refine_ls_R_factor_gt 0.0185
_refine_ls_shift/su_max 0.001
_refine_ls_shift/su_mean 0.000
_refine_ls_structure_factor_coef Fsqd
_refine_ls_weighting_details 'calc w=1/[\s^2^(Fo^2^)+(0.0174P)^2^+3.3796P] where P=(Fo^2^+2Fc^2^)/3'
_refine_ls_weighting_scheme calc
_refine_ls_wR_factor_gt 0.0404
_refine_ls_wR_factor_ref 0.0417
_reflns_number_gt 3672
_reflns_number_total 4064
_reflns_threshold_expression >2sigma(I)
_cod_data_source_file cg200129g_si_001.cif
_cod_data_source_block p21m
_cod_original_sg_symbol_H-M P21/m
_cod_database_code 4500704

loop_
_symmetry_equiv_pos_as_xyz
'x, y, z'
'-x, y+1/2, -z'
'-x, -y, -z'
'x, -y-1/2, z'

loop_
_atom_site_label
_atom_site_type_symbol
_atom_site_fract_x
_atom_site_fract_y
_atom_site_fract_z
_atom_site_U_iso_or_equiv
_atom_site_adp_type
_atom_site_occupancy
_atom_site_symmetry_multiplicity
_atom_site_calc_flag
_atom_site_refinement_flags
_atom_site_disorder_assembly
_atom_site_disorder_group
U1 U 0.07705(2) 0.7500 0.280245(17) 0.00771(5) Uani 1 2 d S . .
U2 U -0.227729(16) 0.507911(7) 0.016160(12) 0.00835(4) Uani 1 1 d . . .
P1 P -0.23403(11) 0.61555(5) 0.29046(9) 0.00900(18) Uani 1 1 d . . .
P2 P -0.19895(11) 0.43609(5) 0.77488(9) 0.00846(18) Uani 1 1 d . . .
F1 F -0.5000 0.5000 0.0000 0.0272(9) Uani 1 2 d S . .
O1 O 0.1977(4) 0.7500 0.4443(3) 0.0130(8) Uani 1 2 d S . .
O2 O -0.0419(5) 0.7500 0.1169(3) 0.0144(8) Uani 1 2 d S . .
O3 O -0.1938(3) 0.42652(14) 0.0964(2) 0.0156(6) Uani 1 1 d . . .
O4 O -0.2653(3) 0.58796(14) -0.0678(2) 0.0156(6) Uani 1 1 d . . .
O5 O 0.3525(5) 0.7500 0.2430(4) 0.0226(9) Uani 1 2 d S . .
H5B H 0.3894 0.7910 0.2477 0.027 Uiso 1 1 d . . .
O6 O -0.1154(3) 0.67596(13) 0.3243(2) 0.0124(5) Uani 1 1 d . . .
O7 O -0.2105(3) 0.56419(13) 0.1965(2) 0.0129(5) Uani 1 1 d . . .
O8 O -0.4184(3) 0.64463(13) 0.2369(3) 0.0135(5) Uani 1 1 d . . .
O9 O -0.1741(3) 0.36145(13) 0.7454(2) 0.0120(5) Uani 1 1 d . . .
O10 O -0.0592(3) 0.46688(13) 0.8910(2) 0.0100(5) Uani 1 1 d . . .
O11 O -0.3543(3) 0.44823(13) 0.8125(2) 0.0113(5) Uani 1 1 d . . .
N1 N -0.5902(7) 0.7500 -0.1522(5) 0.0248(11) Uani 1 2 d S . .
C1 C -0.2202(4) 0.56603(19) 0.4285(3) 0.0115(7) Uani 1 1 d . . .
C2 C -0.1931(5) 0.5987(2) 0.5442(4) 0.0207(9) Uani 1 1 d . . .
H2A H -0.1784 0.6479 0.5509 0.025 Uiso 1 1 calc R . .
C3 C -0.1873(5) 0.5604(2) 0.6490(4) 0.0194(9) Uani 1 1 d . . .
H3A H -0.1684 0.5832 0.7274 0.023 Uiso 1 1 calc R . .
C4 C -0.2092(5) 0.48784(19) 0.6402(4) 0.0116(7) Uani 1 1 d . . .
C5 C -0.2329(5) 0.4550(2) 0.5258(4) 0.0207(9) Uani 1 1 d . . .
H5A H -0.2452 0.4058 0.5196 0.025 Uiso 1 1 calc R . .
C6 C -0.2389(6) 0.4938(2) 0.4200(4) 0.0207(9) Uani 1 1 d . . .
H6A H -0.2557 0.4709 0.3420 0.025 Uiso 1 1 calc R . .
C7 C -0.4241(10) 0.7500 -0.0463(7) 0.047(2) Uani 1 2 d S . .
H7A H -0.3339 0.7500 -0.0791 0.070 Uiso 1 2 d S . .
H7B H -0.4140 0.7909 0.0058 0.070 Uiso 1 1 d . . .
C8 C -0.6089(6) 0.8154(3) -0.2305(5) 0.0349(12) Uani 1 1 d . . .
H8A H -0.5886 0.8563 -0.1749 0.042 Uiso 1 1 d . . .
H8B H -0.7236 0.8178 -0.2922 0.042 Uiso 1 1 d . . .
H8C H -0.5863 0.7804 -0.2128 0.042 Uiso 0.33 1 d P A 2
C9 C -0.4781 0.8123 -0.2998 0.073 Uani 0.67 1 d P B 1
H9A H -0.4445 0.8598 -0.3125 0.109 Uiso 0.67 1 calc PR B 1
H9B H -0.5285 0.7894 -0.3817 0.109 Uiso 0.67 1 calc PR B 1
H9C H -0.3799 0.7859 -0.2483 0.109 Uiso 0.67 1 calc PR B 1
C10 C -0.7209(10) 0.7500 -0.0884(8) 0.045(2) Uani 1 2 d S . .
H10A H -0.7053 0.7083 -0.0346 0.055 Uiso 1 1 d . . .
H10B H -0.8335 0.7500 -0.1528 0.055 Uiso 0.17 1 d P C 2
C11 C -0.9026(10) 0.7500 -0.1795(10) 0.024(2) Uani 0.33 1 d P B 1
H11A H -0.9750 0.7649 -0.1307 0.036 Uiso 0.67 1 d P D 1
H11B H -0.9343 0.7029 -0.2103 0.036 Uiso 0.33 1 d P E 1

loop_
_atom_site_aniso_label
_atom_site_aniso_U_11
_atom_site_aniso_U_22
_atom_site_aniso_U_33
_atom_site_aniso_U_23
_atom_site_aniso_U_13
_atom_site_aniso_U_12
U1 0.00691(9) 0.00716(9) 0.00951(9) 0.000 0.00343(7) 0.000
U2 0.00595(7) 0.00971(7) 0.01046(7) -0.00092(5) 0.00420(5) -0.00020(5)
P1 0.0079(4) 0.0094(4) 0.0111(4) -0.0003(4) 0.0050(4) -0.0005(3)
P2 0.0075(4) 0.0078(4) 0.0114(4) -0.0013(3) 0.0051(4) -0.0004(3)
F1 0.0097(16) 0.048(2) 0.028(2) -0.0146(17) 0.0115(15) -0.0064(15)
O1 0.0107(18) 0.0159(19) 0.0101(18) 0.000 0.0008(15) 0.000
O2 0.0139(19) 0.018(2) 0.0097(18) 0.000 0.0022(15) 0.000
O3 0.0187(14) 0.0138(14) 0.0156(14) 0.0010(11) 0.0076(11) -0.0027(11)
O4 0.0184(14) 0.0147(14) 0.0133(13) 0.0011(11) 0.0049(11) 0.0038(11)
O5 0.020(2) 0.0087(19) 0.048(3) 0.000 0.022(2) 0.000
O6 0.0121(13) 0.0115(13) 0.0155(14) -0.0008(10) 0.0072(11) -0.0014(10)
O7 0.0134(13) 0.0141(13) 0.0142(13) -0.0023(11) 0.0085(11) -0.0002(10)
O8 0.0097(12) 0.0104(13) 0.0205(14) 0.0007(11) 0.0054(11) 0.0031(10)
O9 0.0124(13) 0.0084(12) 0.0180(14) -0.0017(10) 0.0089(11) -0.0012(10)
O10 0.0081(12) 0.0115(12) 0.0110(13) -0.0020(10) 0.0042(10) -0.0010(10)
O11 0.0079(12) 0.0123(13) 0.0141(13) -0.0018(10) 0.0045(10) -0.0018(10)
N1 0.028(3) 0.018(3) 0.029(3) 0.000 0.009(2) 0.000
C1 0.0099(17) 0.0127(18) 0.0120(18) 0.0002(14) 0.0041(14) -0.0006(14)
C2 0.034(2) 0.0086(18) 0.022(2) -0.0025(16) 0.0120(19) -0.0030(17)
C3 0.034(2) 0.0134(19) 0.014(2) -0.0045(15) 0.0119(18) -0.0023(17)
C4 0.0106(17) 0.0097(17) 0.0159(19) 0.0019(14) 0.0064(15) -0.0009(14)
C5 0.038(3) 0.0106(19) 0.016(2) -0.0045(16) 0.0123(19) -0.0055(17)
C6 0.035(3) 0.014(2) 0.012(2) -0.0041(15) 0.0076(18) -0.0043(17)
C7 0.048(5) 0.042(5) 0.034(4) 0.000 -0.008(4) 0.000
C8 0.042(3) 0.025(3) 0.034(3) 0.008(2) 0.009(2) -0.001(2)
C9 0.070 0.060 0.075 0.013 0.007 -0.015
C10 0.060(5) 0.033(4) 0.054(5) 0.000 0.034(4) 0.000
C11 0.009(4) 0.020(5) 0.049(6) 0.000 0.017(4) 0.000

loop_
_atom_type_symbol
_atom_type_description
_atom_type_scat_dispersion_real
_atom_type_scat_dispersion_imag
_atom_type_scat_source
C C 0.0033 0.0016 'International Tables Vol C Tables 4.2.6.8 and 6.1.1.4'
H H 0.0000 0.0000 'International Tables Vol C Tables 4.2.6.8 and 6.1.1.4'
N N 0.0061 0.0033 'International Tables Vol C Tables 4.2.6.8 and 6.1.1.4'
O O 0.0106 0.0060 'International Tables Vol C Tables 4.2.6.8 and 6.1.1.4'
F F 0.0171 0.0103 'International Tables Vol C Tables 4.2.6.8 and 6.1.1.4'
P P 0.1023 0.0942 'International Tables Vol C Tables 4.2.6.8 and 6.1.1.4'
U U -9.6767 9.6646 'International Tables Vol C Tables 4.2.6.8 and 6.1.1.4'

loop_
_geom_angle_atom_site_label_1
_geom_angle_atom_site_label_2
_geom_angle_atom_site_label_3
_geom_angle
_geom_angle_site_symmetry_1
_geom_angle_site_symmetry_3
O2 U1 O1 179.68(17) . .
O2 U1 O9 88.30(8) . 2_556
O1 U1 O9 91.57(8) . 2_556
O2 U1 O9 88.30(8) . 3_566
O1 U1 O9 91.57(8) . 3_566
O9 U1 O9 131.22(12) 2_556 3_566
O2 U1 O6 91.77(11) . 4_575
O1 U1 O6 88.48(11) . 4_575
O9 U1 O6 77.28(8) 2_556 4_575
O9 U1 O6 151.47(9) 3_566 4_575
O2 U1 O6 91.77(11) . .
O1 U1 O6 88.48(11) . .
O9 U1 O6 151.47(9) 2_556 .
O9 U1 O6 77.28(8) 3_566 .
O6 U1 O6 74.20(12) 4_575 .
O2 U1 O5 93.21(16) . .
O1 U1 O5 86.47(16) . .
O9 U1 O5 65.82(6) 2_556 .
O9 U1 O5 65.82(6) 3_566 .
O6 U1 O5 142.56(6) 4_575 .
O6 U1 O5 142.56(6) . .
U2 U2 O4 0(10) . .
U2 U2 O3 0(10) . .
O4 U2 O3 178.38(12) . .
U2 U2 O7 0(10) . .
O4 U2 O7 90.75(11) . .
O3 U2 O7 90.61(11) . .
U2 U2 F1 0.000(13) . .
O4 U2 F1 91.42(9) . .
O3 U2 F1 87.91(8) . .
O7 U2 F1 81.32(6) . .
U2 U2 O10 0(10) . 3_566
O4 U2 O10 91.60(11) . 3_566
O3 U2 O10 89.57(10) . 3_566
O7 U2 O10 76.64(9) . 3_566
F1 U2 O10 157.79(6) . 3_566
U2 U2 O11 0(10) . 1_554
O4 U2 O11 87.82(10) . 1_554
O3 U2 O11 90.59(10) . 1_554
O7 U2 O11 159.05(8) . 1_554
F1 U2 O11 77.83(6) . 1_554
O10 U2 O11 124.28(8) 3_566 1_554
U2 U2 O10 0(10) . 1_554
O4 U2 O10 90.10(10) . 1_554
O3 U2 O10 89.35(10) . 1_554
O7 U2 O10 142.93(8) . 1_554
F1 U2 O10 135.71(6) . 1_554
O10 U2 O10 66.29(10) 3_566 1_554
O11 U2 O10 58.00(8) 1_554 1_554
U2 U2 P2 0(10) . 1_554
O4 U2 P2 88.18(9) . 1_554
O3 U2 P2 90.59(9) . 1_554
O7 U2 P2 171.92(7) . 1_554
F1 U2 P2 106.710(17) . 1_554
O10 U2 P2 95.38(6) 3_566 1_554
O11 U2 P2 28.90(6) 1_554 1_554
O10 U2 P2 29.11(6) 1_554 1_554
U2 U2 U2 0.0(7) . 3_565
O4 U2 U2 90.99(8) . 3_565
O3 U2 U2 89.35(8) . 3_565
O7 U2 U2 110.68(6) . 3_565
F1 U2 U2 167.729(7) . 3_565
O10 U2 U2 34.04(6) 3_566 3_565
O11 U2 U2 90.24(6) 1_554 3_565
O10 U2 U2 32.25(6) 1_554 3_565
P2 U2 U2 61.348(17) 1_554 3_565
O6 P1 O7 116.04(15) . .
O6 P1 O8 108.75(14) . .
O7 P1 O8 108.57(15) . .
O6 P1 C1 110.63(16) . .
O7 P1 C1 106.38(16) . .
O8 P1 C1 106.00(16) . .
O9 P2 O11 113.96(14) . .
O9 P2 O10 115.06(15) . .
O11 P2 O10 101.09(14) . .
O9 P2 C4 107.90(16) . .
O11 P2 C4 110.92(16) . .
O10 P2 C4 107.70(16) . .
O9 P2 U2 132.12(11) . 1_556
O11 P2 U2 50.30(10) . 1_556
O10 P2 U2 50.81(9) . 1_556
C4 P2 U2 119.98(13) . 1_556
U2 F1 U2 180.000(1) 3_465 .
U1 O5 H5B 109.8 . .
P1 O6 U1 150.78(16) . .
P1 O7 U2 163.58(16) . .
P2 O9 U1 168.26(16) . 3_566
P2 O10 U2 146.14(14) . 3_566
P2 O10 U2 100.08(11) . 1_556
U2 O10 U2 113.71(10) 3_566 1_556
P2 O11 U2 100.80(12) . 1_556
C7 N1 C8 110.2(3) . 4_575
C7 N1 C8 110.2(3) . .
C8 N1 C8 112.1(5) 4_575 .
C7 N1 C10 105.4(6) . .
C8 N1 C10 109.4(3) 4_575 .
C8 N1 C10 109.4(3) . .
C7 N1 H8C 109.2 . .
C8 N1 H8C 96.5 4_575 .
C8 N1 H8C 18.3 . .
C10 N1 H8C 125.6 . .
C6 C1 C2 119.3(4) . .
C6 C1 P1 119.6(3) . .
C2 C1 P1 121.1(3) . .
C3 C2 C1 120.7(4) . .
C3 C2 H2A 119.6 . .
C1 C2 H2A 119.6 . .
C2 C3 C4 120.2(4) . .
C2 C3 H3A 119.9 . .
C4 C3 H3A 119.9 . .
C5 C4 C3 119.2(4) . .
C5 C4 P2 119.3(3) . .
C3 C4 P2 121.5(3) . .
C4 C5 C6 120.5(4) . .
C4 C5 H5A 119.7 . .
C6 C5 H5A 119.7 . .
C1 C6 C5 120.1(4) . .
C1 C6 H6A 120.0 . .
C5 C6 H6A 120.0 . .
N1 C7 H7A 110.6 . .
N1 C7 H7B 110.2 . .
H7A C7 H7B 108.6 . .
N1 C8 C9 108.2(4) . .
N1 C8 H8A 109.1 . .
C9 C8 H8A 110.5 . .
N1 C8 H8B 109.1 . .
C9 C8 H8B 110.7 . .
H8A C8 H8B 109.2 . .
N1 C8 H8C 23.8 . .
C9 C8 H8C 86.2 . .
H8A C8 H8C 127.3 . .
H8B C8 H8C 110.4 . .
C8 C9 H9A 109.5 . .
C8 C9 H9B 109.5 . .
C8 C9 H9C 109.5 . .
N1 C10 C11 114.7(7) . .
N1 C10 H10A 109.1 . .
C11 C10 H10A 107.6 . .
N1 C10 H10B 109.7 . .
C11 C10 H10B 5.0 . .
H10A C10 H10B 110.2 . .
C10 C11 H10B 8.8 . .
C10 C11 H11A 107.7 . .
H10B C11 H11A 116.0 . .
C10 C11 H11B 109.4 . .
H10B C11 H11B 107.6 . .
H11A C11 H11B 108.2 . .

loop_
_geom_bond_atom_site_label_1
_geom_bond_atom_site_label_2
_geom_bond_distance
_geom_bond_site_symmetry_2
U1 O2 1.772(4) .
U1 O1 1.781(4) .
U1 O9 2.345(2) 2_556
U1 O9 2.345(2) 3_566
U1 O6 2.352(2) 4_575
U1 O6 2.352(2) .
U1 O5 2.530(4) .
U2 O4 1.774(3) .
U2 O3 1.776(3) .
U2 O7 2.265(2) .
U2 F1 2.2735(2) .
U2 O10 2.356(2) 3_566
U2 O11 2.459(2) 1_554
U2 O10 2.472(2) 1_554
U2 P2 3.1398(9) 1_554
P1 O6 1.498(3) .
P1 O7 1.512(3) .
P1 O8 1.580(3) .
P1 C1 1.795(4) .
P2 O9 1.500(3) .
P2 O11 1.545(3) .
P2 O10 1.551(3) .
P2 C4 1.793(4) .
P2 U2 3.1398(9) 1_556
F1 U2 2.2735(2) 3_465
O5 H5B 0.8418 .
O9 U1 2.345(2) 3_566
O10 U2 2.356(2) 3_566
O10 U2 2.472(2) 1_556
O11 U2 2.459(2) 1_556
N1 C7 1.506(9) .
N1 C8 1.511(5) 4_575
N1 C8 1.511(5) .
N1 C10 1.525(9) .
N1 H8C 0.9089 .
C1 C6 1.393(5) .
C1 C2 1.395(5) .
C2 C3 1.381(5) .
C2 H2A 0.9500 .
C3 C4 1.401(5) .
C3 H3A 0.9500 .
C4 C5 1.388(5) .
C5 C6 1.394(6) .
C5 H5A 0.9500 .
C6 H6A 0.9500 .
C7 H7A 0.9639 .
C7 H7B 0.9661 .
C8 C9 1.572(5) .
C8 H8A 0.9811 .
C8 H8B 0.9859 .
C8 H8C 0.7084 .
C9 H9A 0.9800 .
C9 H9B 0.9800 .
C9 H9C 0.9800 .
C10 C11 1.535(12) .
C10 H10A 0.9839 .
C10 H10B 0.9837 .
C11 H10B 0.5619 .
C11 H11A 1.0025 .
C11 H11B 0.9723 .
